data_4311315
loop_
_publ_author_name
'K. Prabhakara Rao'
'Vidyavathy Balraj'
'M. P. Minimol'
'K. Vidyasagar'

_publ_section_title
;
 Hydrothermal Synthesis and Characterization of New Pillared Layered
 Ethylenediphosphonates of Molybdenum(VI), A2[Mo2O5(O3PCH2CH2PO3)] (A =
 NH4, Tl, Cs, Rb) and K(H3O)[Mo2O5(O3PCH2CH2PO3)]
;
_journal_name_full 'Inorganic Chemistry'
_journal_page_first 4610
_journal_page_last 4614
_journal_paper_doi 10.1021/ic035081p
_journal_volume 43
_journal_year 2004
_chemical_formula_sum 'C2 H7 K Mo2 O12 P2'
_chemical_formula_weight 516.00
_chemical_name_systematic
; 
 ? 
;
_space_group_IT_number 64
_symmetry_cell_setting orthorhombic
_symmetry_space_group_name_Hall '-C 2ac 2'
_symmetry_space_group_name_H-M 'C m c a'
_atom_sites_solution_hydrogens geom
_atom_sites_solution_primary direct
_atom_sites_solution_secondary difmap
_audit_creation_method SHELXL-97
_cell_angle_alpha 90.00
_cell_angle_beta 90.00
_cell_angle_gamma 90.00
_cell_formula_units_Z 8
_cell_length_a 25.625(11)
_cell_length_b 10.007(2)
_cell_length_c 9.5119(11)
_cell_measurement_reflns_used 25
_cell_measurement_temperature 293(2)
_cell_measurement_theta_max 15
_cell_measurement_theta_min 10
_cell_volume 2439.1(12)
_computing_cell_refinement 'cad 4 program'
_computing_data_collection 'cad4 program'
_computing_data_reduction 'xcad4 (wingx)'
_computing_molecular_graphics ortep
_computing_publication_material 'SHELXL-97 (Sheldrick, 1997)'
_computing_structure_refinement 'SHELXL-97 (Sheldrick, 1997)'
_computing_structure_solution 'SHELXS-97 (Sheldrick, 1990)'
_diffrn_ambient_temperature 293(2)
_diffrn_measured_fraction_theta_full 1.000
_diffrn_measured_fraction_theta_max 1.000
_diffrn_measurement_device_type 'cad4 diffractometer'
_diffrn_measurement_method 'omega twotheta'
_diffrn_radiation_monochromator graphite
_diffrn_radiation_source 'fine-focus sealed tube'
_diffrn_radiation_type MoK\a
_diffrn_radiation_wavelength 0.71073
_diffrn_reflns_av_R_equivalents 0.0000
_diffrn_reflns_av_sigmaI/netI 0.0343
_diffrn_reflns_limit_h_max 30
_diffrn_reflns_limit_h_min 0
_diffrn_reflns_limit_k_max 11
_diffrn_reflns_limit_k_min 0
_diffrn_reflns_limit_l_max 0
_diffrn_reflns_limit_l_min -11
_diffrn_reflns_number 1102
_diffrn_reflns_theta_full 24.97
_diffrn_reflns_theta_max 24.97
_diffrn_reflns_theta_min 3.06
_diffrn_standards_decay_% 0
_diffrn_standards_interval_time '1 hour'
_diffrn_standards_number 2
_exptl_absorpt_coefficient_mu 2.718
_exptl_absorpt_correction_T_max 0.9807
_exptl_absorpt_correction_T_min 0.8215
_exptl_absorpt_correction_type psi-scan
_exptl_crystal_colour 'pale pink'
_exptl_crystal_density_diffrn 2.810
_exptl_crystal_density_method 'not measured'
_exptl_crystal_description flake
_exptl_crystal_F_000 1984
_exptl_crystal_size_max 0.1
_exptl_crystal_size_mid 0.1
_exptl_crystal_size_min 0.075
_refine_diff_density_max 0.735
_refine_diff_density_min -1.153
_refine_diff_density_rms 0.163
_refine_ls_extinction_coef 0.00112(9)
_refine_ls_extinction_expression Fc^*^=kFc[1+0.001xFc^2^\l^3^/sin(2\q)]^-1/4^
_refine_ls_extinction_method SHELXL
_refine_ls_goodness_of_fit_ref 1.103
_refine_ls_hydrogen_treatment mixed
_refine_ls_matrix_type full
_refine_ls_number_parameters 98
_refine_ls_number_reflns 1102
_refine_ls_number_restraints 2
_refine_ls_restrained_S_all 1.102
_refine_ls_R_factor_all 0.0450
_refine_ls_R_factor_gt 0.0347
_refine_ls_shift/su_max 0.000
_refine_ls_shift/su_mean 0.000
_refine_ls_structure_factor_coef Fsqd
_refine_ls_weighting_details 'w=1/[\s^2^(Fo^2^)+(0.0294P)^2^+41.8629P] where P=(Fo^2^+2Fc^2^)/3'
_refine_ls_weighting_scheme calc
_refine_ls_wR_factor_gt 0.0811
_refine_ls_wR_factor_ref 0.0859
_reflns_number_gt 920
_reflns_number_total 1102
_reflns_threshold_expression >2sigma(I)
_cod_data_source_file ic035081psi20030912_063629_2.cif
_cod_data_source_block K(H3O)[Mo2O5(O3PCH2CH2PO3)]
_cod_depositor_comments
;
The following automatic conversions were performed:
'_exptl_absorpt_correction_type' value 'psi_scan' changed to 'psi-scan'
according to '/home/saulius/struct/CIF-dictionaries/cif_core.dic'
dictionary named 'cif_core.dic' version 2.4.1 from 2010-06-29.

Automatic conversion script
Id: cif_fix_enum 1527 2010-12-29 10:47:43Z saulius 

The following automatic conversions were performed:

'_refine_ls_weighting_scheme' value 'calc
w=1/[\s^2^(Fo^2^)+(0.0294P)^2^+41.8629P] where P=(Fo^2^+2Fc^2^)/3'
was changed to 'calc'. New tag '_refine_ls_weighting_details' was
created. The value of the new tag was set to
'w=1/[\s^2^(Fo^2^)+(0.0294P)^2^+41.8629P] where P=(Fo^2^+2Fc^2^)/3'.

Automatic conversion script
Id: cif_fix_values 3143 2015-03-26 13:38:13Z robertas 
;
_cod_original_formula_sum C2H7KMo2O12P2
_cod_database_code 4311315

loop_
_symmetry_equiv_pos_as_xyz
'x, y, z'
'x, -y, -z'
'x, -y+1/2, z+1/2'
'x, y+1/2, -z+1/2'
'x+1/2, y+1/2, z'
'x+1/2, -y+1/2, -z'
'x+1/2, -y+1, z+1/2'
'x+1/2, y+1, -z+1/2'
'-x, -y, -z'
'-x, y, z'
'-x, y-1/2, -z-1/2'
'-x, -y-1/2, z-1/2'
'-x+1/2, -y+1/2, -z'
'-x+1/2, y+1/2, z'
'-x+1/2, y, -z-1/2'
'-x+1/2, -y, z-1/2'

loop_
_atom_site_label
_atom_site_type_symbol
_atom_site_fract_x
_atom_site_fract_y
_atom_site_fract_z
_atom_site_U_iso_or_equiv
_atom_site_adp_type
_atom_site_occupancy
_atom_site_calc_flag
_atom_site_refinement_flags
_atom_site_disorder_assembly
_atom_site_disorder_group
Mo Mo 0.100790(19) 0.37938(5) 0.14802(5) 0.0107(2) Uani 1 d . . .
P P 0.32731(6) 0.16481(15) 0.14496(16) 0.0095(3) Uani 1 d . . .
C C 0.2582(2) 0.1728(8) 0.1729(7) 0.0207(15) Uani 1 d D . .
O(1) O 0.4211(2) 0.0000 0.0000 0.0179(14) Uani 1 d S . .
O(2) O 0.07042(17) 0.2364(5) 0.0895(5) 0.0235(11) Uani 1 d . . .
O(3) O 0.44273(17) 0.4323(5) 0.2268(5) 0.0192(10) Uani 1 d . . .
O(4) O 0.35235(17) 0.2918(4) 0.2071(4) 0.0171(10) Uani 1 d . . .
O(5) O 0.34864(17) 0.0418(4) 0.2169(4) 0.0166(10) Uani 1 d . . .
O(6) O 0.16562(15) 0.3358(4) 0.0145(4) 0.0141(9) Uani 1 d . . .
K(1) K 0.12391(12) 0.0000 0.0000 0.0437(7) Uani 1 d S . .
O(7) O 0.5000 0.1754(7) 0.1652(8) 0.0319(18) Uani 1 d S . .
H1 H 0.243(3) 0.243(5) 0.131(7) 0.04(2) Uiso 1 d D . .
H2 H 0.241(3) 0.106(5) 0.131(8) 0.04(2) Uiso 1 d D . .

loop_
_atom_site_aniso_label
_atom_site_aniso_U_11
_atom_site_aniso_U_22
_atom_site_aniso_U_33
_atom_site_aniso_U_23
_atom_site_aniso_U_13
_atom_site_aniso_U_12
Mo 0.0113(3) 0.0091(3) 0.0118(3) 0.0009(2) 0.0014(2) -0.0008(2)
P 0.0117(7) 0.0078(7) 0.0092(7) -0.0009(6) 0.0009(6) 0.0010(6)
C 0.009(3) 0.038(4) 0.015(4) -0.001(3) 0.005(3) 0.004(3)
O(1) 0.012(3) 0.024(4) 0.018(3) 0.005(3) 0.000 0.000
O(2) 0.025(2) 0.017(2) 0.028(3) -0.003(2) 0.001(2) -0.009(2)
O(3) 0.015(2) 0.025(2) 0.018(2) -0.001(2) 0.0028(19) -0.002(2)
O(4) 0.024(2) 0.011(2) 0.016(2) -0.0017(18) -0.0031(19) -0.0029(19)
O(5) 0.024(2) 0.011(2) 0.015(2) -0.0010(17) 0.0022(19) 0.0064(19)
O(6) 0.012(2) 0.019(2) 0.011(2) -0.0005(18) 0.0014(18) 0.0051(18)
K(1) 0.0605(18) 0.0428(16) 0.0277(13) 0.0027(12) 0.000 0.000
O(7) 0.026(4) 0.030(4) 0.040(5) -0.008(4) 0.000 0.000

loop_
_atom_type_symbol
_atom_type_description
_atom_type_scat_dispersion_real
_atom_type_scat_dispersion_imag
_atom_type_scat_source
Mo Mo -1.6832 0.6857 'International Tables Vol C Tables 4.2.6.8 and 6.1.1.4'
K K 0.2009 0.2494 'International Tables Vol C Tables 4.2.6.8 and 6.1.1.4'
P P 0.1023 0.0942 'International Tables Vol C Tables 4.2.6.8 and 6.1.1.4'
O O 0.0106 0.0060 'International Tables Vol C Tables 4.2.6.8 and 6.1.1.4'
C C 0.0033 0.0016 'International Tables Vol C Tables 4.2.6.8 and 6.1.1.4'
H H 0.0000 0.0000 'International Tables Vol C Tables 4.2.6.8 and 6.1.1.4'

loop_
_geom_angle_atom_site_label_1
_geom_angle_atom_site_label_2
_geom_angle_atom_site_label_3
_geom_angle
_geom_angle_site_symmetry_1
_geom_angle_site_symmetry_3
_geom_angle_publ_flag
O(3) Mo O(2) 100.8(2) 15_556 . ?
O(3) Mo O(1) 97.15(19) 15_556 13 ?
O(2) Mo O(1) 98.76(18) . 13 ?
O(3) Mo O(4) 92.68(19) 15_556 15_556 ?
O(2) Mo O(4) 97.4(2) . 15_556 ?
O(1) Mo O(4) 159.2(2) 13 15_556 ?
O(3) Mo O(6) 168.94(19) 15_556 . ?
O(2) Mo O(6) 89.41(19) . . ?
O(1) Mo O(6) 85.40(18) 13 . ?
O(4) Mo O(6) 81.67(17) 15_556 . ?
O(3) Mo O(5) 87.00(19) 15_556 14 ?
O(2) Mo O(5) 170.38(19) . 14 ?
O(1) Mo O(5) 85.74(16) 13 14 ?
O(4) Mo O(5) 76.47(16) 15_556 14 ?
O(6) Mo O(5) 82.45(16) . 14 ?
O(3) Mo K(1) 50.15(16) 15_556 3 ?
O(2) Mo K(1) 130.72(16) . 3 ?
O(1) Mo K(1) 120.89(2) 13 3 ?
O(4) Mo K(1) 54.32(12) 15_556 3 ?
O(6) Mo K(1) 119.49(12) . 3 ?
O(5) Mo K(1) 51.24(11) 14 3 ?
O(3) Mo K(1) 128.26(16) 15_556 . ?
O(2) Mo K(1) 35.21(16) . . ?
O(1) Mo K(1) 111.70(2) 13 . ?
O(4) Mo K(1) 75.33(12) 15_556 . ?
O(6) Mo K(1) 59.57(12) . . ?
O(5) Mo K(1) 135.17(12) 14 . ?
K(1) Mo K(1) 127.29(3) 3 . ?
O(5) P O(6) 113.8(2) . 13 ?
O(5) P O(4) 110.3(2) . . ?
O(6) P O(4) 109.6(2) 13 . ?
O(5) P C 109.1(3) . . ?
O(6) P C 105.3(3) 13 . ?
O(4) P C 108.5(3) . . ?
O(5) P K(1) 139.23(18) . 13 ?
O(6) P K(1) 66.93(17) 13 13 ?
O(4) P K(1) 44.07(16) . 13 ?
C P K(1) 109.6(3) . 13 ?
C C P 114.4(6) 15_556 . ?
C C H1 108(5) 15_556 . ?
P C H1 113(5) . . ?
C C H2 107(5) 15_556 . ?
P C H2 113(5) . . ?
H1 C H2 100(7) . . ?
Mo O(1) Mo 146.4(3) 13 14_545 ?
Mo O(2) K(1) 124.5(2) . . ?
Mo O(3) K(1) 102.16(19) 15_556 13 ?
P O(4) Mo 149.8(3) . 15_556 ?
P O(4) K(1) 114.5(2) . 13 ?
Mo O(4) K(1) 91.51(15) 15_556 13 ?
P O(5) Mo 133.4(3) . 14_545 ?
P O(5) K(1) 130.2(2) . 15_556 ?
Mo O(5) K(1) 91.62(14) 14_545 15_556 ?
P O(6) Mo 133.1(2) 13 . ?
O(5) K(1) O(5) 151.1(2) 15_556 16 ?
O(5) K(1) O(3) 147.51(15) 15_556 13 ?
O(5) K(1) O(3) 57.16(12) 16 13 ?
O(5) K(1) O(3) 57.16(12) 15_556 14_545 ?
O(5) K(1) O(3) 147.51(15) 16 14_545 ?
O(3) K(1) O(3) 105.9(2) 13 14_545 ?
O(5) K(1) O(2) 121.80(13) 15_556 2 ?
O(5) K(1) O(2) 73.28(13) 16 2 ?
O(3) K(1) O(2) 71.51(14) 13 2 ?
O(3) K(1) O(2) 74.95(14) 14_545 2 ?
O(5) K(1) O(2) 73.28(13) 15_556 . ?
O(5) K(1) O(2) 121.80(13) 16 . ?
O(3) K(1) O(2) 74.95(14) 13 . ?
O(3) K(1) O(2) 71.51(14) 14_545 . ?
O(2) K(1) O(2) 122.8(2) 2 . ?
O(5) K(1) O(4) 53.90(12) 15_556 14_545 ?
O(5) K(1) O(4) 119.04(12) 16 14_545 ?
O(3) K(1) O(4) 143.78(15) 13 14_545 ?
O(3) K(1) O(4) 56.18(12) 14_545 14_545 ?
O(2) K(1) O(4) 73.26(13) 2 14_545 ?
O(2) K(1) O(4) 119.13(13) . 14_545 ?
O(5) K(1) O(4) 119.04(12) 15_556 13 ?
O(5) K(1) O(4) 53.90(12) 16 13 ?
O(3) K(1) O(4) 56.18(12) 13 13 ?
O(3) K(1) O(4) 143.78(15) 14_545 13 ?
O(2) K(1) O(4) 119.13(13) 2 13 ?
O(2) K(1) O(4) 73.26(13) . 13 ?
O(4) K(1) O(4) 156.0(2) 14_545 13 ?
O(5) K(1) Mo 151.54(9) 15_556 3_554 ?
O(5) K(1) Mo 37.15(8) 16 3_554 ?
O(3) K(1) Mo 27.69(9) 13 3_554 ?
O(3) K(1) Mo 133.44(13) 14_545 3_554 ?
O(2) K(1) Mo 85.52(10) 2 3_554 ?
O(2) K(1) Mo 85.47(10) . 3_554 ?
O(4) K(1) Mo 153.58(8) 14_545 3_554 ?
O(4) K(1) Mo 34.17(8) 13 3_554 ?
O(5) K(1) Mo 37.15(8) 15_556 4_545 ?
O(5) K(1) Mo 151.54(9) 16 4_545 ?
O(3) K(1) Mo 133.44(13) 13 4_545 ?
O(3) K(1) Mo 27.69(9) 14_545 4_545 ?
O(2) K(1) Mo 85.47(10) 2 4_545 ?
O(2) K(1) Mo 85.52(10) . 4_545 ?
O(4) K(1) Mo 34.17(8) 14_545 4_545 ?
O(4) K(1) Mo 153.58(8) 13 4_545 ?
Mo K(1) Mo 161.10(10) 3_554 4_545 ?
O(5) K(1) P 97.61(9) 15_556 13 ?
O(5) K(1) P 72.82(9) 16 13 ?
O(3) K(1) P 73.35(9) 13 13 ?
O(3) K(1) P 132.78(10) 14_545 13 ?
O(2) K(1) P 140.49(10) 2 13 ?
O(2) K(1) P 62.64(9) . 13 ?
O(4) K(1) P 142.70(12) 14_545 13 ?
O(4) K(1) P 21.45(8) 13 13 ?
Mo K(1) P 55.07(3) 3_554 13 ?
Mo K(1) P 132.81(3) 4_545 13 ?
O(5) K(1) P 72.82(9) 15_556 14_545 ?
O(5) K(1) P 97.61(9) 16 14_545 ?
O(3) K(1) P 132.78(10) 13 14_545 ?
O(3) K(1) P 73.35(9) 14_545 14_545 ?
O(2) K(1) P 62.64(9) 2 14_545 ?
O(2) K(1) P 140.49(10) . 14_545 ?
O(4) K(1) P 21.45(8) 14_545 14_545 ?
O(4) K(1) P 142.70(12) 13 14_545 ?
Mo K(1) P 132.81(3) 3_554 14_545 ?
Mo K(1) P 55.07(3) 4_545 14_545 ?
P K(1) P 141.96(10) 13 14_545 ?

loop_
_geom_bond_atom_site_label_1
_geom_bond_atom_site_label_2
_geom_bond_distance
_geom_bond_site_symmetry_2
_geom_bond_publ_flag
Mo O(3) 1.715(4) 15_556 ?
Mo O(2) 1.721(4) . ?
Mo O(1) 1.9373(18) 13 ?
Mo O(4) 2.027(4) 15_556 ?
Mo O(6) 2.136(4) . ?
Mo O(5) 2.180(4) 14 ?
Mo K(1) 3.6079(8) 3 ?
Mo K(1) 4.0923(10) . ?
P O(5) 1.511(4) . ?
P O(6) 1.528(4) 13 ?
P O(4) 1.541(4) . ?
P C 1.793(6) . ?
P K(1) 3.8361(19) 13 ?
C C 1.525(12) 15_556 ?
C H1 0.901(10) . ?
C H2 0.899(10) . ?
O(1) Mo 1.9373(18) 13 ?
O(1) Mo 1.9373(18) 14_545 ?
O(2) K(1) 2.863(5) . ?
O(3) Mo 1.715(4) 15_556 ?
O(3) K(1) 2.833(5) 13 ?
O(4) Mo 2.027(4) 15_556 ?
O(4) K(1) 2.932(4) 13 ?
O(5) Mo 2.180(4) 14_545 ?
O(5) K(1) 2.814(4) 15_556 ?
O(6) P 1.528(4) 13 ?
K(1) O(5) 2.814(4) 15_556 ?
K(1) O(5) 2.814(4) 16 ?
K(1) O(3) 2.833(5) 13 ?
K(1) O(3) 2.833(5) 14_545 ?
K(1) O(2) 2.863(5) 2 ?
K(1) O(4) 2.932(4) 14_545 ?
K(1) O(4) 2.932(4) 13 ?
K(1) Mo 3.6079(8) 3_554 ?
K(1) Mo 3.6079(8) 4_545 ?
K(1) P 3.8361(19) 13 ?
K(1) P 3.8361(19) 14_545 ?
